data_1557526
loop_
_publ_author_name
'Yang, Zi-Ni'
'Su, Bao-Jun'
'Wang, Ya-Qi'
'Liao, Hai-Bing'
'Chen, Zhen-Feng'
'Liang, Dong'

_publ_section_title
;
 Isolation, Absolute Configuration, and Biological Activities of Chebulic
 Acid and Brevifolincarboxylic Acid Derivatives from Euphorbia hirta
;
_journal_name_full 'Journal of Natural Products'
_journal_paper_doi 10.1021/acs.jnatprod.9b00877
_journal_year 2020
_chemical_absolute_configuration ad
_chemical_formula_moiety 'C20 H22 O11'
_chemical_formula_sum 'C20 H22 O11'
_chemical_formula_weight 438.37
_space_group_crystal_system orthorhombic
_space_group_IT_number 19
_space_group_name_Hall 'P 2ac 2ab'
_space_group_name_H-M_alt 'P 21 21 21'
_atom_sites_solution_hydrogens geom
_atom_sites_solution_primary direct
_audit_creation_date 2019-03-01
_audit_creation_method
;
Olex2 1.2
(compiled 2018.05.29 svn.r3508 for OlexSys, GUI svn.r5506)
;
_cell_angle_alpha 90
_cell_angle_beta 90
_cell_angle_gamma 90
_cell_formula_units_Z 4
_cell_length_a 7.6240(2)
_cell_length_b 9.8567(3)
_cell_length_c 26.9415(15)
_cell_measurement_reflns_used 2539
_cell_measurement_temperature 100.01(10)
_cell_measurement_theta_max 73.5040
_cell_measurement_theta_min 3.2500
_cell_volume 2024.59(14)
_computing_cell_refinement 'CrysAlisPro 1.171.38.43f (Rigaku OD, 2015)'
_computing_data_collection 'CrysAlisPro 1.171.38.43f (Rigaku OD, 2015)'
_computing_data_reduction 'CrysAlisPro 1.171.38.43f (Rigaku OD, 2015)'
_computing_molecular_graphics 'Olex2 (Dolomanov et al., 2009)'
_computing_publication_material 'Olex2 (Dolomanov et al., 2009)'
_computing_structure_refinement 'ShelXL (Sheldrick, 2015)'
_computing_structure_solution 'ShelXS (Sheldrick, 2008)'
_diffrn_ambient_environment N~2~
_diffrn_ambient_temperature 100.01(10)
_diffrn_detector 'CCD plate'
_diffrn_detector_area_resol_mean 5.2684
_diffrn_detector_type AtlasS2
_diffrn_measured_fraction_theta_full 0.980
_diffrn_measured_fraction_theta_max 0.977
_diffrn_measurement_details
;
List of Runs (angles in degrees, time in seconds):

  # Type    Start    End  Width  t~exp~   \w     \q     \k     \f   Frames
--------------------------------------------------------------------------
  1  \w   -129.00  47.00   1.00    1.00    --  -40.98   0.00 120.00  176
  2  \w     23.00  97.00   1.00    1.00    --   40.98-125.00  90.00   74
  3  \w     31.00 140.00   1.00    4.00    --  107.58 -77.00-180.00  109
  4  \w     79.00 178.00   1.00    4.00    --  107.58  30.00 -30.00   99
  5  \w     35.00  60.00   1.00   12.00    --  107.58 -61.00 120.00   25
;
_diffrn_measurement_device 'four-circle diffractometer'
_diffrn_measurement_device_type 'SuperNova, Dual, Cu at zero, AtlasS2'
_diffrn_measurement_method '\w scans'
_diffrn_orient_matrix_type 'CrysAlisPro convention (1999,Acta A55,543-557)'
_diffrn_orient_matrix_UB_11 0.1344871000
_diffrn_orient_matrix_UB_12 0.1166031000
_diffrn_orient_matrix_UB_13 -0.0002231000
_diffrn_orient_matrix_UB_21 -0.1169871000
_diffrn_orient_matrix_UB_22 0.0811794000
_diffrn_orient_matrix_UB_23 0.0359246000
_diffrn_orient_matrix_UB_31 0.0951934000
_diffrn_orient_matrix_UB_32 -0.0651488000
_diffrn_orient_matrix_UB_33 0.0444851000
_diffrn_radiation_monochromator mirror
_diffrn_radiation_probe x-ray
_diffrn_radiation_type CuK\a
_diffrn_radiation_wavelength 1.54184
_diffrn_reflns_av_R_equivalents 0.0308
_diffrn_reflns_av_unetI/netI 0.0554
_diffrn_reflns_Laue_measured_fraction_full 0.980
_diffrn_reflns_Laue_measured_fraction_max 0.977
_diffrn_reflns_limit_h_max 8
_diffrn_reflns_limit_h_min -9
_diffrn_reflns_limit_k_max 8
_diffrn_reflns_limit_k_min -11
_diffrn_reflns_limit_l_max 30
_diffrn_reflns_limit_l_min -17
_diffrn_reflns_number 5409
_diffrn_reflns_point_group_measured_fraction_full 0.980
_diffrn_reflns_point_group_measured_fraction_max 0.977
_diffrn_reflns_theta_full 67.684
_diffrn_reflns_theta_max 73.782
_diffrn_reflns_theta_min 3.281
_diffrn_source 'micro-focus sealed X-ray tube'
_diffrn_source_type 'SuperNova (Cu) X-ray Source'
_exptl_absorpt_coefficient_mu 1.019
_exptl_absorpt_correction_T_max 1.00000
_exptl_absorpt_correction_T_min 0.81487
_exptl_absorpt_correction_type multi-scan
_exptl_absorpt_process_details
;
CrysAlisPro 1.171.38.43f (Rigaku Oxford Diffraction, 2015)
Empirical absorption correction using spherical harmonics,
 implemented in SCALE3 ABSPACK scaling algorithm.
;
_exptl_crystal_colour colourless
_exptl_crystal_colour_primary colourless
_exptl_crystal_density_diffrn 1.438
_exptl_crystal_description block
_exptl_crystal_F_000 920
_exptl_crystal_size_max 0.12
_exptl_crystal_size_mid 0.11
_exptl_crystal_size_min 0.1
_refine_diff_density_max 0.171
_refine_diff_density_min -0.174
_refine_diff_density_rms 0.042
_refine_ls_abs_structure_details
;
 Flack x determined using 896 quotients [(I+)-(I-)]/[(I+)+(I-)]
 (Parsons, Flack and Wagner, Acta Cryst. B69 (2013) 249-259).
;
_refine_ls_abs_structure_Flack 0.00(18)
_refine_ls_extinction_method none
_refine_ls_goodness_of_fit_ref 0.972
_refine_ls_hydrogen_treatment constr
_refine_ls_matrix_type full
_refine_ls_number_parameters 286
_refine_ls_number_reflns 3193
_refine_ls_number_restraints 0
_refine_ls_restrained_S_all 0.972
_refine_ls_R_factor_all 0.0474
_refine_ls_R_factor_gt 0.0366
_refine_ls_shift/su_max 0.000
_refine_ls_shift/su_mean 0.000
_refine_ls_structure_factor_coef Fsqd
_refine_ls_weighting_details 'w=1/[\s^2^(Fo^2^)+(0.0406P)^2^] where P=(Fo^2^+2Fc^2^)/3'
_refine_ls_weighting_scheme calc
_refine_ls_wR_factor_gt 0.0815
_refine_ls_wR_factor_ref 0.0854
_reflns_Friedel_coverage 0.643
_reflns_Friedel_fraction_full 0.762
_reflns_Friedel_fraction_max 0.720
_reflns_number_gt 2648
_reflns_number_total 3193
_reflns_threshold_expression 'I > 2\s(I)'
_cod_data_source_file np9b00877_si_002.cif
_cod_data_source_block ehl-31-2
_cod_database_code 1557526
_shelx_shelxl_version_number 2018/3
_shelx_space_group_comment
;
The symmetry employed for this shelxl refinement is uniquely defined
by the following loop, which should always be used as a source of
symmetry information in preference to the above space-group names.
They are only intended as comments.
;
_reflns_odcompleteness_completeness 85.17
_reflns_odcompleteness_iscentric 1
_reflns_odcompleteness_theta 66.97
_olex2_refinement_description
;
1. Fixed Uiso
 At 1.2 times of:
  All C(H) groups, All C(H,H) groups
 At 1.5 times of:
  All C(H,H,H) groups, All O(H) groups
2.a Ternary CH refined with riding coordinates:
 C3(H3A), C4(H4A)
2.b Secondary CH2 refined with riding coordinates:
 C1'(H1'A,H1'B), C3'(H3'A,H3'B), C5'(H5'A,H5'B)
2.c Aromatic/amide H refined with riding coordinates:
 C8(H8), C12(H12)
2.d Idealised Me refined as rotating group:
 C4'(H4'A,H4'B,H4'C), C2'(H2'A,H2'B,H2'C), C6'(H6'A,H6'B,H6'C)
2.e Idealised tetrahedral OH refined as rotating group:
 O3(H3), O5(H5), O4(H4)
;
_olex2_submission_special_instructions 'No special instructions were received'
_oxdiff_exptl_absorpt_empirical_details
;
Empirical correction (ABSPACK) includes:
- Absorption correction using spherical harmonics
- Frame scaling
;
_oxdiff_exptl_absorpt_empirical_full_max 1.165
_oxdiff_exptl_absorpt_empirical_full_min 0.843

loop_
_space_group_symop_operation_xyz
'x, y, z'
'-x+1/2, -y, z+1/2'
'-x, y+1/2, -z+1/2'
'x+1/2, -y+1/2, -z'

loop_
_atom_site_label
_atom_site_type_symbol
_atom_site_fract_x
_atom_site_fract_y
_atom_site_fract_z
_atom_site_U_iso_or_equiv
_atom_site_adp_type
_atom_site_occupancy
_atom_site_site_symmetry_order
_atom_site_calc_flag
_atom_site_refinement_flags_posn
_atom_site_refinement_flags_adp
_atom_site_refinement_flags_occupancy
_atom_site_disorder_assembly
_atom_site_disorder_group
O7 O 0.1889(4) 0.3539(2) 0.38018(10) 0.0236(6) Uani 1 1 d . . . . .
O3 O 0.7240(4) 0.3347(2) 0.45362(10) 0.0241(6) Uani 1 1 d . . . . .
H3 H 0.743571 0.270326 0.472064 0.036 Uiso 1 1 calc GR . . . .
O5 O 0.6133(4) -0.0312(2) 0.34313(10) 0.0260(6) Uani 1 1 d . . . . .
H5 H 0.620650 -0.045273 0.313207 0.039 Uiso 1 1 calc GR . . . .
O4 O 0.7145(4) 0.0634(2) 0.43464(9) 0.0232(6) Uani 1 1 d . . . . .
H4 H 0.701884 -0.015409 0.425538 0.035 Uiso 1 1 calc GR . . . .
O2 O 0.4813(3) 0.5660(2) 0.30251(10) 0.0219(6) Uani 1 1 d . . . . .
O6 O 0.2786(4) 0.2756(2) 0.45426(10) 0.0274(6) Uani 1 1 d . . . . .
O1 O 0.4016(4) 0.3963(2) 0.25359(10) 0.0253(6) Uani 1 1 d . . . . .
O8 O 0.6034(4) 0.7869(2) 0.43799(10) 0.0280(6) Uani 1 1 d . . . . .
O11 O 0.9112(4) 0.6615(3) 0.33960(11) 0.0334(7) Uani 1 1 d . . . . .
O9 O 0.3074(4) 0.7783(2) 0.44180(11) 0.0302(7) Uani 1 1 d . . . . .
O10 O 0.8143(4) 0.5426(3) 0.27325(11) 0.0331(7) Uani 1 1 d . . . . .
C7 C 0.6065(5) 0.1061(3) 0.35163(14) 0.0193(8) Uani 1 1 d . . . . .
C5 C 0.6649(4) 0.2885(3) 0.40937(14) 0.0180(8) Uani 1 1 d . . . . .
C6 C 0.6606(4) 0.1488(3) 0.39797(14) 0.0175(8) Uani 1 1 d . . . . .
C1 C 0.4760(5) 0.4304(3) 0.29133(14) 0.0199(8) Uani 1 1 d . . . . .
C9 C 0.5511(4) 0.3364(3) 0.32806(14) 0.0178(7) Uani 1 1 d . . . . .
C8 C 0.5508(4) 0.1981(3) 0.31643(15) 0.0201(8) Uani 1 1 d . . . . .
H8 H 0.513497 0.168626 0.285384 0.024 Uiso 1 1 calc R . . . .
C3 C 0.6116(5) 0.6110(3) 0.33695(14) 0.0231(9) Uani 1 1 d . . . . .
H3A H 0.590037 0.707005 0.344097 0.028 Uiso 1 1 calc R . . . .
C14 C 0.4643(5) 0.7268(3) 0.43385(14) 0.0223(8) Uani 1 1 d . . . . .
C10 C 0.6071(5) 0.3824(3) 0.37406(14) 0.0184(8) Uani 1 1 d . . . . .
C13 C 0.2645(5) 0.3657(3) 0.42418(16) 0.0230(8) Uani 1 1 d . . . . .
C4 C 0.6047(5) 0.5323(3) 0.38631(14) 0.0198(8) Uani 1 1 d . . . . .
H4A H 0.712603 0.552949 0.404608 0.024 Uiso 1 1 calc R . . . .
C15 C 0.7908(5) 0.5990(3) 0.31201(15) 0.0234(9) Uani 1 1 d . . . . .
C11 C 0.4512(5) 0.5797(3) 0.41782(14) 0.0214(8) Uani 1 1 d . . . . .
C12 C 0.3151(5) 0.5107(3) 0.43428(14) 0.0242(8) Uani 1 1 d . . . . .
H12 H 0.239607 0.558317 0.455064 0.029 Uiso 1 1 calc R . . . .
C1' C 0.1183(5) 0.2197(3) 0.36820(15) 0.0274(9) Uani 1 1 d . . . . .
H1'A H 0.031252 0.193041 0.392564 0.033 Uiso 1 1 calc R . . . .
H1'B H 0.211476 0.152682 0.368097 0.033 Uiso 1 1 calc R . . . .
C4' C 0.1004(5) 0.9500(3) 0.45588(16) 0.0305(9) Uani 1 1 d . . . . .
H4'A H 0.065817 0.949852 0.421622 0.046 Uiso 1 1 calc GR . . . .
H4'B H 0.078689 1.037913 0.469940 0.046 Uiso 1 1 calc GR . . . .
H4'C H 0.034073 0.882988 0.473649 0.046 Uiso 1 1 calc GR . . . .
C2' C 0.0368(5) 0.2298(4) 0.31788(16) 0.0309(9) Uani 1 1 d . . . . .
H2'A H 0.124126 0.256650 0.294174 0.046 Uiso 1 1 calc GR . . . .
H2'B H -0.055553 0.295948 0.318542 0.046 Uiso 1 1 calc GR . . . .
H2'C H -0.010561 0.143144 0.308620 0.046 Uiso 1 1 calc GR . . . .
C3' C 0.2923(6) 0.9176(4) 0.45969(17) 0.0342(10) Uani 1 1 d . . . . .
H3'A H 0.361025 0.978830 0.439261 0.041 Uiso 1 1 calc R . . . .
H3'B H 0.332249 0.924675 0.493778 0.041 Uiso 1 1 calc R . . . .
C5' C 1.0904(5) 0.6636(4) 0.32023(18) 0.0338(10) Uani 1 1 d . . . . .
H5'A H 1.096649 0.610245 0.290024 0.041 Uiso 1 1 calc R . . . .
H5'B H 1.169698 0.623870 0.344346 0.041 Uiso 1 1 calc R . . . .
C6' C 1.1437(6) 0.8063(4) 0.30970(19) 0.0441(12) Uani 1 1 d . . . . .
H6'A H 1.071441 0.842517 0.283704 0.066 Uiso 1 1 calc GR . . . .
H6'B H 1.264302 0.808095 0.299474 0.066 Uiso 1 1 calc GR . . . .
H6'C H 1.129688 0.860066 0.339138 0.066 Uiso 1 1 calc GR . . . .

loop_
_atom_site_aniso_label
_atom_site_aniso_U_11
_atom_site_aniso_U_22
_atom_site_aniso_U_33
_atom_site_aniso_U_23
_atom_site_aniso_U_13
_atom_site_aniso_U_12
O7 0.0320(13) 0.0168(11) 0.0220(17) -0.0009(10) -0.0014(12) -0.0021(10)
O3 0.0403(15) 0.0162(11) 0.0158(16) 0.0020(10) -0.0068(13) 0.0013(10)
O5 0.0466(15) 0.0122(11) 0.0193(16) -0.0027(9) -0.0052(15) 0.0015(11)
O4 0.0346(13) 0.0130(11) 0.0220(16) 0.0010(9) -0.0055(13) 0.0020(10)
O2 0.0296(13) 0.0154(11) 0.0207(16) 0.0017(10) -0.0002(12) 0.0021(9)
O6 0.0394(15) 0.0200(12) 0.0229(17) 0.0032(11) 0.0018(13) -0.0014(11)
O1 0.0345(15) 0.0248(13) 0.0168(17) 0.0035(10) -0.0065(13) -0.0024(11)
O8 0.0323(14) 0.0164(12) 0.0354(19) 0.0000(11) -0.0008(13) -0.0001(11)
O11 0.0275(14) 0.0351(14) 0.038(2) -0.0057(12) 0.0010(14) -0.0030(12)
O9 0.0311(14) 0.0168(12) 0.043(2) -0.0078(11) 0.0014(13) 0.0025(10)
O10 0.0396(16) 0.0339(15) 0.0259(19) -0.0066(12) 0.0089(14) -0.0054(12)
C7 0.0233(18) 0.0142(15) 0.020(2) -0.0019(13) 0.0017(17) -0.0001(13)
C5 0.0239(17) 0.0157(16) 0.014(2) -0.0012(13) 0.0031(14) 0.0016(12)
C6 0.0238(18) 0.0135(16) 0.015(2) 0.0026(13) 0.0010(14) 0.0001(12)
C1 0.0231(17) 0.0172(17) 0.019(2) 0.0003(14) 0.0021(16) 0.0008(13)
C9 0.0209(17) 0.0179(16) 0.015(2) 0.0013(13) -0.0002(16) 0.0014(12)
C8 0.0251(18) 0.0217(17) 0.013(2) -0.0015(13) 0.0004(16) -0.0009(13)
C3 0.0298(19) 0.0149(16) 0.025(3) 0.0001(13) -0.0022(18) -0.0005(14)
C14 0.0332(19) 0.0186(16) 0.015(2) 0.0004(14) -0.0033(17) -0.0003(15)
C10 0.0210(17) 0.0178(16) 0.017(2) 0.0016(13) 0.0041(16) -0.0007(13)
C13 0.0257(19) 0.0181(17) 0.025(3) -0.0016(14) 0.0055(17) 0.0010(12)
C4 0.0265(17) 0.0144(16) 0.019(2) -0.0003(13) -0.0011(17) -0.0010(13)
C15 0.0287(19) 0.0168(16) 0.025(3) 0.0064(14) -0.0004(18) -0.0008(13)
C11 0.0295(19) 0.0189(17) 0.016(2) 0.0003(13) -0.0036(16) 0.0030(13)
C12 0.0333(19) 0.0173(16) 0.022(2) -0.0005(14) -0.0004(18) 0.0024(14)
C1' 0.0295(19) 0.0165(17) 0.036(3) -0.0020(15) 0.0010(19) -0.0051(15)
C4' 0.037(2) 0.0202(18) 0.035(3) -0.0009(15) 0.003(2) 0.0030(15)
C2' 0.036(2) 0.0257(19) 0.031(3) -0.0026(17) 0.000(2) -0.0052(16)
C3' 0.044(2) 0.0180(18) 0.041(3) -0.0102(16) 0.001(2) 0.0008(16)
C5' 0.0276(19) 0.031(2) 0.043(3) 0.0038(18) 0.001(2) -0.0032(16)
C6' 0.052(3) 0.034(2) 0.046(3) 0.005(2) 0.010(2) -0.0069(17)

loop_
_atom_type_symbol
_atom_type_description
_atom_type_scat_dispersion_real
_atom_type_scat_dispersion_imag
_atom_type_scat_source
C C 0.0181 0.0091 'International Tables Vol C Tables 4.2.6.8 and 6.1.1.4'
H H 0.0000 0.0000 'International Tables Vol C Tables 4.2.6.8 and 6.1.1.4'
O O 0.0492 0.0322 'International Tables Vol C Tables 4.2.6.8 and 6.1.1.4'

loop_
_geom_angle_atom_site_label_1
_geom_angle_atom_site_label_2
_geom_angle_atom_site_label_3
_geom_angle
_geom_angle_site_symmetry_1
_geom_angle_site_symmetry_3
_geom_angle_publ_flag
C13 O7 C1' 115.9(3) . . ?
C5 O3 H3 109.5 . . ?
C7 O5 H5 109.5 . . ?
C6 O4 H4 109.5 . . ?
C1 O2 C3 117.8(3) . . ?
C15 O11 C5' 116.8(3) . . ?
C14 O9 C3' 119.2(3) . . ?
O5 C7 C6 116.1(3) . . ?
O5 C7 C8 123.0(3) . . ?
C8 C7 C6 120.9(3) . . ?
O3 C5 C6 121.9(3) . . ?
O3 C5 C10 118.7(3) . . ?
C10 C5 C6 119.4(3) . . ?
O4 C6 C7 123.9(3) . . ?
O4 C6 C5 116.0(3) . . ?
C7 C6 C5 120.1(3) . . ?
O2 C1 C9 117.0(3) . . ?
O1 C1 O2 118.0(3) . . ?
O1 C1 C9 124.9(3) . . ?
C8 C9 C1 117.5(3) . . ?
C10 C9 C1 121.0(3) . . ?
C10 C9 C8 121.3(3) . . ?
C7 C8 C9 119.1(3) . . ?
C7 C8 H8 120.5 . . ?
C9 C8 H8 120.5 . . ?
O2 C3 H3A 108.1 . . ?
O2 C3 C4 112.4(3) . . ?
O2 C3 C15 108.2(3) . . ?
C4 C3 H3A 108.1 . . ?
C15 C3 H3A 108.1 . . ?
C15 C3 C4 111.8(3) . . ?
O8 C14 O9 126.0(3) . . ?
O8 C14 C11 123.2(3) . . ?
O9 C14 C11 110.8(3) . . ?
C5 C10 C4 120.1(3) . . ?
C9 C10 C5 119.2(3) . . ?
C9 C10 C4 120.7(3) . . ?
O7 C13 C12 110.9(3) . . ?
O6 C13 O7 125.1(3) . . ?
O6 C13 C12 123.7(4) . . ?
C3 C4 H4A 107.6 . . ?
C10 C4 C3 107.6(3) . . ?
C10 C4 H4A 107.6 . . ?
C10 C4 C11 115.5(3) . . ?
C11 C4 C3 110.7(3) . . ?
C11 C4 H4A 107.6 . . ?
O11 C15 C3 109.6(3) . . ?
O10 C15 O11 126.8(4) . . ?
O10 C15 C3 123.6(4) . . ?
C14 C11 C4 113.7(3) . . ?
C12 C11 C14 116.7(3) . . ?
C12 C11 C4 129.5(3) . . ?
C13 C12 H12 115.4 . . ?
C11 C12 C13 129.1(4) . . ?
C11 C12 H12 115.4 . . ?
O7 C1' H1'A 110.3 . . ?
O7 C1' H1'B 110.3 . . ?
O7 C1' C2' 107.0(3) . . ?
H1'A C1' H1'B 108.6 . . ?
C2' C1' H1'A 110.3 . . ?
C2' C1' H1'B 110.3 . . ?
H4'A C4' H4'B 109.5 . . ?
H4'A C4' H4'C 109.5 . . ?
H4'B C4' H4'C 109.5 . . ?
C3' C4' H4'A 109.5 . . ?
C3' C4' H4'B 109.5 . . ?
C3' C4' H4'C 109.5 . . ?
C1' C2' H2'A 109.5 . . ?
C1' C2' H2'B 109.5 . . ?
C1' C2' H2'C 109.5 . . ?
H2'A C2' H2'B 109.5 . . ?
H2'A C2' H2'C 109.5 . . ?
H2'B C2' H2'C 109.5 . . ?
O9 C3' C4' 104.7(3) . . ?
O9 C3' H3'A 110.8 . . ?
O9 C3' H3'B 110.8 . . ?
C4' C3' H3'A 110.8 . . ?
C4' C3' H3'B 110.8 . . ?
H3'A C3' H3'B 108.9 . . ?
O11 C5' H5'A 109.7 . . ?
O11 C5' H5'B 109.7 . . ?
O11 C5' C6' 109.6(3) . . ?
H5'A C5' H5'B 108.2 . . ?
C6' C5' H5'A 109.7 . . ?
C6' C5' H5'B 109.7 . . ?
C5' C6' H6'A 109.5 . . ?
C5' C6' H6'B 109.5 . . ?
C5' C6' H6'C 109.5 . . ?
H6'A C6' H6'B 109.5 . . ?
H6'A C6' H6'C 109.5 . . ?
H6'B C6' H6'C 109.5 . . ?

loop_
_geom_bond_atom_site_label_1
_geom_bond_atom_site_label_2
_geom_bond_distance
_geom_bond_site_symmetry_2
_geom_bond_publ_flag
O7 C13 1.323(5) . ?
O7 C1' 1.464(4) . ?
O3 H3 0.8200 . ?
O3 C5 1.354(4) . ?
O5 H5 0.8200 . ?
O5 C7 1.373(4) . ?
O4 H4 0.8200 . ?
O4 C6 1.361(4) . ?
O2 C1 1.370(4) . ?
O2 C3 1.430(4) . ?
O6 C13 1.207(4) . ?
O1 C1 1.212(4) . ?
O8 C14 1.219(5) . ?
O11 C15 1.332(5) . ?
O11 C5' 1.462(5) . ?
O9 C14 1.317(4) . ?
O9 C3' 1.460(4) . ?
O10 C15 1.196(5) . ?
C7 C6 1.381(5) . ?
C7 C8 1.379(5) . ?
C5 C6 1.411(5) . ?
C5 C10 1.398(5) . ?
C1 C9 1.472(5) . ?
C9 C8 1.398(5) . ?
C9 C10 1.387(5) . ?
C8 H8 0.9300 . ?
C3 H3A 0.9800 . ?
C3 C4 1.540(5) . ?
C3 C15 1.527(5) . ?
C14 C11 1.516(5) . ?
C10 C4 1.515(4) . ?
C13 C12 1.505(5) . ?
C4 H4A 0.9800 . ?
C4 C11 1.519(5) . ?
C11 C12 1.318(5) . ?
C12 H12 0.9300 . ?
C1' H1'A 0.9700 . ?
C1' H1'B 0.9700 . ?
C1' C2' 1.495(5) . ?
C4' H4'A 0.9600 . ?
C4' H4'B 0.9600 . ?
C4' H4'C 0.9600 . ?
C4' C3' 1.501(6) . ?
C2' H2'A 0.9600 . ?
C2' H2'B 0.9600 . ?
C2' H2'C 0.9600 . ?
C3' H3'A 0.9700 . ?
C3' H3'B 0.9700 . ?
C5' H5'A 0.9700 . ?
C5' H5'B 0.9700 . ?
C5' C6' 1.491(5) . ?
C6' H6'A 0.9600 . ?
C6' H6'B 0.9600 . ?
C6' H6'C 0.9600 . ?
